data_1006060
loop_
_publ_author_name
'Garcia-Matres, E'
'Rodriguez-Carvajal, J'
'Martinez, J L'
'Alonso, J A'
'Salinas-Sanchez, A'
'Saez-Puche, R'

_publ_section_title
;
Polymorphism in the oxides R~2~NaNiO~5~ (R= Tm, Yb, Lu)
;
_journal_coden_ASTM SSIOD3
_journal_name_full 'Solid State Ionics'
_journal_page_first 915
_journal_page_last 921
_journal_volume 63
_journal_year 1993
_chemical_formula_structural 'Yb2 Ba Ni O5'
_chemical_formula_sum 'Ba Ni O5 Yb2'
_chemical_name_systematic 'Diytterbium barium nickel oxide'
_space_group_IT_number 71
_symmetry_cell_setting orthorhombic
_symmetry_Int_Tables_number 71
_symmetry_space_group_name_Hall '-I 2 2'
_symmetry_space_group_name_H-M 'I m m m'
_cell_angle_alpha 90
_cell_angle_beta 90
_cell_angle_gamma 90
_cell_formula_units_Z 2
_cell_length_a 3.74482(4)
_cell_length_b 5.70668(8)
_cell_length_c 11.040(1)
_cell_volume 235.9
_refine_ls_R_factor_all 0.0233
_cod_database_code 1006060

loop_
_symmetry_equiv_pos_as_xyz
x,y,z
x,-y,-z
-x,y,-z
-x,-y,z
-x,-y,-z
-x,y,z
x,-y,z
x,y,-z
1/2+x,1/2+y,1/2+z
1/2+x,1/2-y,1/2-z
1/2-x,1/2+y,1/2-z
1/2-x,1/2-y,1/2+z
1/2-x,1/2-y,1/2-z
1/2-x,1/2+y,1/2+z
1/2+x,1/2-y,1/2+z
1/2+x,1/2+y,1/2-z

loop_
_atom_site_label
_atom_site_type_symbol
_atom_site_symmetry_multiplicity
_atom_site_Wyckoff_symbol
_atom_site_fract_x
_atom_site_fract_y
_atom_site_fract_z
_atom_site_occupancy
_atom_site_attached_hydrogens
_atom_site_calc_flag
Ba1 Ba2+ 2 c 0.5 0.5 0. 1. 0 d
Yb1 Yb3+ 4 j 0.5 0. 0.20323(7) 1. 0 d
Ni1 Ni2+ 2 a 0. 0. 0. 1. 0 d
O1 O2- 8 l 0. 0.2393(3) 0.1504(1) 1. 0 d
O2 O2- 2 b 0.5 0. 0. 1. 0 d

loop_
_atom_type_symbol
_atom_type_oxidation_number
Ba2+ 2.000
Yb3+ 3.000
Ni2+ 2.000
O2- -2.000
